data_1534207
loop_
_publ_author_name
'Balbach, B.K.'
'Ziegler, M.L.'
'Helus, F.'
'Oberdorfer, F.'

_publ_section_title
;
 Stickstoffdioxid und die Isoelektronische COOH-Gruppe als
 5-Elektronendonoren in Carbonylmetallkomplexen; Herstellung und
 Charakterisierung der ersten 'Metallacarbonsaeure'
;
_journal_name_full 'Angewandte Chemie (German Edition)'
_journal_page_first 479
_journal_page_last 480
_journal_volume 93
_journal_year 1981
_chemical_formula_sum 'C14 N O16 Re3'
_chemical_name_systematic '(Re3 (C O)14 (N O2))'
_space_group_IT_number 14
_symmetry_space_group_name_Hall '-P 2yab'
_symmetry_space_group_name_H-M 'P 1 21/a 1'
_cell_angle_alpha 90
_cell_angle_beta 95.87
_cell_angle_gamma 90
_cell_formula_units_Z 4
_cell_length_a 13.971
_cell_length_b 17.549
_cell_length_c 9.23
_cell_volume 2251.118
_citation_journal_id_ASTM ANCEAD
_cod_data_source_file Balbach_ANCEAD_1981_1421.cif
_cod_data_source_block C14N1O16Re3
_cod_original_sg_symbol_Hall '-P 2ybc (z,y,-x)'
_cod_original_formula_sum 'C14 N1 O16 Re3'
_cod_database_code 1534207

loop_
_symmetry_equiv_pos_as_xyz
x,y,z
-x+1/2,y+1/2,-z
-x,-y,-z
x-1/2,-y-1/2,z

loop_
_atom_site_label
_atom_site_type_symbol
_atom_site_fract_x
_atom_site_fract_y
_atom_site_fract_z
_atom_site_occupancy
_atom_site_U_iso_or_equiv
O15 O 0.0566 0.346 0.0914 1 0.0
O3 O-2 -0.1809 0.1754 0.03 1 0.0
Re1 Re 0.00381 0.21646 -0.11591 1 0.0
O16 O 0.0837 0.2366 0.1985 1 0.0
C8 C+2 0.1626 0.012 0.215 1 0.0
O7 O-2 0.1872 0.1282 0.5442 1 0.0
C11 C+2 0.0128 0.3469 0.3953 1 0.0
O2 O-2 0.1885 0.2694 -0.2413 1 0.0
C7 C+2 0.1632 0.1248 0.4228 1 0.0
O9 O-2 -0.0807 0.0685 0.2956 1 0.0
O1 O-2 -0.0929 0.3652 -0.2357 1 0.0
C5 C+2 0.0691 0.118 -0.0121 1 0.0
C13 C+2 0.1851 0.4726 0.1662 1 0.0
C3 C+2 -0.1143 0.1902 -0.0286 1 0.0
C12 C+2 -0.0124 0.4774 0.2079 1 0.0
O12 O-2 -0.0718 0.5159 0.1607 1 0.0
O11 O-2 -0.0355 0.3105 0.459 1 0.0
O10 O-2 0.2683 0.3014 0.3933 1 0.0
Re2 Re 0.12239 0.11803 0.21358 1 0.0
C1 C+2 -0.0577 0.3061 -0.1935 1 0.0
C6 C+2 0.2486 0.1398 0.171 1 0.0
O8 O-2 0.1889 -0.0502 0.2096 1 0.0
Re3 Re 0.09892 0.41054 0.28393 1 0.0
O13 O-2 0.2307 0.5073 0.1043 1 0.0
O6 O-2 0.33 0.1549 0.1457 1 0.0
O4 O-2 -0.0527 0.1242 -0.4 1 0.0
O14 O-2 0.1434 0.5161 0.5428 1 0.0
C9 C+2 -0.0056 0.0915 0.2559 1 0.0
C4 C+2 -0.0313 0.1566 -0.2935 1 0.0
C14 C+2 0.1285 0.4777 0.4485 1 0.0
O5 O-2 0.0706 0.0567 -0.0794 1 0.0
C10 C+2 0.2098 0.3404 0.3518 1 0.0
N1 N 0.0579 0.274 0.0813 1 0.0
C2 C+2 0.1226 0.2448 -0.1913 1 0.0
